data_1553347
loop_
_publ_author_name
'Qi, Changxing'
'Liu, Mengting'
'Zhou, Qun'
'Gao, Weixi'
'Chen, Chunmei'
'Lai, Yongji'
'Hu, Zhengxi'
'Xue, Yongbo'
'Zhang, Jinwen'
'Li, Dongyan'
'Li, Xiao-Nian'
'Zhang, Qing'
'Wang, Jianping'
'Zhu, Hucheng'
'Zhang, Yonghui'

_publ_section_title
;
 BACE1 Inhibitory Meroterpenoids from Aspergillus terreus.
;
_journal_issue 9
_journal_name_full 'Journal of natural products'
_journal_page_first 1937
_journal_page_last 1945
_journal_paper_doi 10.1021/acs.jnatprod.7b01050
_journal_volume 81
_journal_year 2018
_chemical_formula_sum 'C27 H40 O9'
_chemical_formula_weight 508.59
_space_group_IT_number 19
_space_group_name_Hall 'P 2ac 2ab'
_space_group_name_H-M_alt 'P 21 21 21'
_symmetry_cell_setting orthorhombic
_symmetry_space_group_name_H-M 'P 21 21 21'
_atom_sites_solution_hydrogens geom
_atom_sites_solution_primary direct
_atom_sites_solution_secondary difmap
_audit_creation_method SHELXL-97
_cell_angle_alpha 90.00
_cell_angle_beta 90.00
_cell_angle_gamma 90.00
_cell_formula_units_Z 4
_cell_length_a 7.8574(2)
_cell_length_b 11.5792(2)
_cell_length_c 28.3079(5)
_cell_measurement_reflns_used 9887
_cell_measurement_temperature 100(2)
_cell_measurement_theta_max 70.15
_cell_measurement_theta_min 3.12
_cell_volume 2575.52(9)
_computing_cell_refinement 'Bruker SAINT'
_computing_data_collection 'Bruker APEX2'
_computing_data_reduction 'Bruker SAINT'
_computing_molecular_graphics 'Bruker SHELXTL'
_computing_publication_material 'Bruker SHELXTL'
_computing_structure_refinement 'SHELXL-97 (Sheldrick, 1997)'
_computing_structure_solution 'SHELXS-97 (Sheldrick, 1990)'
_diffrn_ambient_temperature 100(2)
_diffrn_measured_fraction_theta_full 0.978
_diffrn_measured_fraction_theta_max 0.978
_diffrn_measurement_device_type 'Bruker APEX-II CCD'
_diffrn_measurement_method '\f and \w scans'
_diffrn_radiation_monochromator graphite
_diffrn_radiation_source 'fine-focus sealed tube'
_diffrn_radiation_type CuK\a
_diffrn_radiation_wavelength 1.54178
_diffrn_reflns_av_R_equivalents 0.0220
_diffrn_reflns_av_sigmaI/netI 0.0191
_diffrn_reflns_limit_h_max 8
_diffrn_reflns_limit_h_min -8
_diffrn_reflns_limit_k_max 13
_diffrn_reflns_limit_k_min -13
_diffrn_reflns_limit_l_max 33
_diffrn_reflns_limit_l_min -33
_diffrn_reflns_number 15250
_diffrn_reflns_theta_full 67.44
_diffrn_reflns_theta_max 67.44
_diffrn_reflns_theta_min 3.12
_diffrn_standards_number 0
_exptl_absorpt_coefficient_mu 0.806
_exptl_absorpt_correction_T_max 0.9237
_exptl_absorpt_correction_T_min 0.9095
_exptl_absorpt_correction_type none
_exptl_crystal_density_diffrn 1.312
_exptl_crystal_density_meas 0
_exptl_crystal_density_method 'not measured'
_exptl_crystal_F_000 1096
_exptl_crystal_size_max 0.12
_exptl_crystal_size_mid 0.10
_exptl_crystal_size_min 0.10
_refine_diff_density_max 0.186
_refine_diff_density_min -0.171
_refine_diff_density_rms 0.040
_refine_ls_abs_structure_details 'Flack H D (1983), Acta Cryst. A39, 876-881'
_refine_ls_abs_structure_Flack 0.04(10)
_refine_ls_extinction_method none
_refine_ls_goodness_of_fit_ref 1.058
_refine_ls_hydrogen_treatment mixed
_refine_ls_matrix_type full
_refine_ls_number_parameters 336
_refine_ls_number_reflns 4526
_refine_ls_number_restraints 0
_refine_ls_restrained_S_all 1.058
_refine_ls_R_factor_all 0.0263
_refine_ls_R_factor_gt 0.0262
_refine_ls_shift/su_max 0.002
_refine_ls_shift/su_mean 0.000
_refine_ls_structure_factor_coef Fsqd
_refine_ls_weighting_details 'calc w=1/[\s^2^(Fo^2^)+(0.0414P)^2^+0.5546P] where P=(Fo^2^+2Fc^2^)/3'
_refine_ls_weighting_scheme calc
_refine_ls_wR_factor_gt 0.0704
_refine_ls_wR_factor_ref 0.0707
_reflns_number_gt 4508
_reflns_number_total 4526
_reflns_threshold_expression >2sigma(I)
_cod_data_source_file np7b01050_si_005.cif
_cod_data_source_block cu_150609e_0m
_cod_depositor_comments
;
The following automatic conversions were performed:

data item '_symmetry_cell_setting' value 'Orthorhombic' was changed
to 'orthorhombic' in accordance with the
/home/saulius/struct/COD-crude-data/automatic-downloads/DataCite-retrospective/ACS/depositions/lib/dictionaries/cif_core.dic
dictionary named 'cif_core.dic' version 2.4.2 last updated on
2011-04-26.

Automatic conversion script
Id: cif_fix_values 6909 2019-04-08 15:41:33Z antanas 
;
_cod_original_sg_symbol_H-M P2(1)2(1)2(1)
_cod_database_code 1553347

loop_
_symmetry_equiv_pos_as_xyz
'x, y, z'
'x+1/2, -y+1/2, -z'
'-x, y+1/2, -z+1/2'
'-x+1/2, -y, z+1/2'

loop_
_atom_site_label
_atom_site_type_symbol
_atom_site_fract_x
_atom_site_fract_y
_atom_site_fract_z
_atom_site_U_iso_or_equiv
_atom_site_adp_type
_atom_site_occupancy
_atom_site_symmetry_multiplicity
_atom_site_calc_flag
_atom_site_refinement_flags
C26 C 0.6664(2) 0.12734(14) 0.09977(6) 0.0344(4) Uani 1 1 d .
H26A H 0.7566 0.1733 0.1145 0.052 Uiso 1 1 calc R
H26B H 0.7099 0.0916 0.0708 0.052 Uiso 1 1 calc R
H26C H 0.6291 0.0669 0.1217 0.052 Uiso 1 1 calc R
O9 O 0.52300(13) 0.20187(9) 0.08829(3) 0.0279(2) Uani 1 1 d .
O1 O 0.04079(13) 0.98530(8) 0.30212(3) 0.0228(2) Uani 1 1 d .
H1 H -0.0390 0.9611 0.3192 0.034 Uiso 1 1 calc R
O8 O 0.48369(14) 0.24023(9) 0.16512(3) 0.0272(2) Uani 1 1 d .
O5 O -0.04792(12) 0.46856(8) 0.04626(3) 0.0196(2) Uani 1 1 d .
O4 O 0.08069(12) 0.58947(8) -0.00463(3) 0.0228(2) Uani 1 1 d .
O3 O -0.14080(12) 0.72660(8) 0.06804(3) 0.01967(19) Uani 1 1 d .
H3 H -0.1794 0.7935 0.0639 0.029 Uiso 1 1 calc R
O2 O -0.13601(13) 0.91663(8) 0.12016(3) 0.0243(2) Uani 1 1 d .
O6 O 0.34749(14) 0.35632(8) 0.02794(3) 0.0251(2) Uani 1 1 d .
O7 O 0.24078(13) 0.38887(8) 0.14944(3) 0.0218(2) Uani 1 1 d .
H7 H 0.3086 0.3761 0.1718 0.033 Uiso 1 1 calc R
C16 C 0.33718(16) 0.40279(11) 0.06589(4) 0.0172(3) Uani 1 1 d .
C13 C 0.35773(17) 0.53521(10) 0.07074(4) 0.0162(2) Uani 1 1 d .
C12 C 0.47331(16) 0.56735(11) 0.11188(4) 0.0171(3) Uani 1 1 d .
C9 C 0.25779(16) 0.71380(11) 0.14307(4) 0.0148(2) Uani 1 1 d .
H9 H 0.2130 0.6493 0.1630 0.018 Uiso 1 1 calc R
C10 C 0.23323(17) 0.82641(11) 0.17327(4) 0.0161(3) Uani 1 1 d .
C4 C -0.02202(16) 0.92804(11) 0.22015(4) 0.0173(3) Uani 1 1 d .
C3 C 0.07746(17) 0.90161(11) 0.26614(4) 0.0185(3) Uani 1 1 d .
H3A H 0.0404 0.8242 0.2779 0.022 Uiso 1 1 calc R
C24 C 0.44448(18) 0.58016(11) 0.02552(4) 0.0207(3) Uani 1 1 d .
H24A H 0.4547 0.6644 0.0272 0.031 Uiso 1 1 calc R
H24B H 0.3759 0.5589 -0.0020 0.031 Uiso 1 1 calc R
H24C H 0.5580 0.5458 0.0227 0.031 Uiso 1 1 calc R
C23 C 0.60759(17) 0.50355(12) 0.12310(5) 0.0207(3) Uani 1 1 d .
H23A H 0.6882 0.5314 0.1454 0.025 Uiso 1 1 calc R
H23B H 0.6231 0.4300 0.1089 0.025 Uiso 1 1 calc R
C20 C 0.00212(18) 1.05534(11) 0.20585(5) 0.0215(3) Uani 1 1 d .
H20A H -0.0500 1.0686 0.1749 0.032 Uiso 1 1 calc R
H20B H 0.1239 1.0731 0.2042 0.032 Uiso 1 1 calc R
H20C H -0.0523 1.1053 0.2294 0.032 Uiso 1 1 calc R
C8 C 0.15497(16) 0.70800(10) 0.09596(4) 0.0148(2) Uani 1 1 d .
C19 C -0.21273(17) 0.90859(12) 0.22959(5) 0.0211(3) Uani 1 1 d .
H19A H -0.2511 0.9613 0.2545 0.032 Uiso 1 1 calc R
H19B H -0.2312 0.8286 0.2397 0.032 Uiso 1 1 calc R
H19C H -0.2773 0.9235 0.2006 0.032 Uiso 1 1 calc R
C22 C 0.30941(17) 0.93431(11) 0.14939(5) 0.0200(3) Uani 1 1 d .
H22A H 0.3351 0.9926 0.1735 0.030 Uiso 1 1 calc R
H22B H 0.2273 0.9659 0.1268 0.030 Uiso 1 1 calc R
H22C H 0.4142 0.9131 0.1328 0.030 Uiso 1 1 calc R
C18 C 0.44555(18) 0.25120(11) 0.12427(4) 0.0189(3) Uani 1 1 d .
C17 C 0.29169(17) 0.32441(11) 0.10911(4) 0.0178(3) Uani 1 1 d .
C11 C 0.44539(17) 0.68459(11) 0.13393(4) 0.0178(3) Uani 1 1 d .
H11A H 0.4944 0.7442 0.1129 0.021 Uiso 1 1 calc R
H11B H 0.5078 0.6879 0.1643 0.021 Uiso 1 1 calc R
C5 C 0.03745(16) 0.83654(10) 0.18347(4) 0.0152(3) Uani 1 1 d .
H5 H 0.0066 0.7608 0.1981 0.018 Uiso 1 1 calc R
C1 C 0.31997(16) 0.80848(11) 0.22177(4) 0.0185(3) Uani 1 1 d .
H1A H 0.2907 0.7306 0.2337 0.022 Uiso 1 1 calc R
H1B H 0.4449 0.8114 0.2175 0.022 Uiso 1 1 calc R
C2 C 0.26858(18) 0.89815(12) 0.25876(4) 0.0202(3) Uani 1 1 d .
H2A H 0.3250 0.8797 0.2891 0.024 Uiso 1 1 calc R
H2B H 0.3084 0.9753 0.2485 0.024 Uiso 1 1 calc R
C6 C -0.05539(17) 0.83680(11) 0.13659(4) 0.0162(3) Uani 1 1 d .
C7 C -0.03685(16) 0.72544(10) 0.10839(4) 0.0157(2) Uani 1 1 d .
H7A H -0.0736 0.6597 0.1289 0.019 Uiso 1 1 calc R
C21 C 0.20635(17) 0.79784(11) 0.05852(4) 0.0184(3) Uani 1 1 d .
H21A H 0.3289 0.8128 0.0607 0.028 Uiso 1 1 calc R
H21B H 0.1437 0.8698 0.0640 0.028 Uiso 1 1 calc R
H21C H 0.1792 0.7682 0.0270 0.028 Uiso 1 1 calc R
C14 C 0.17090(16) 0.58070(11) 0.07832(4) 0.0155(3) Uani 1 1 d .
H14 H 0.1229 0.5322 0.1043 0.019 Uiso 1 1 calc R
C15 C 0.06405(17) 0.55202(11) 0.03480(4) 0.0173(3) Uani 1 1 d .
C27 C -0.14158(19) 0.41944(13) 0.00731(5) 0.0263(3) Uani 1 1 d .
H27A H -0.1847 0.4816 -0.0129 0.039 Uiso 1 1 calc R
H27B H -0.2374 0.3742 0.0195 0.039 Uiso 1 1 calc R
H27C H -0.0663 0.3692 -0.0111 0.039 Uiso 1 1 calc R
C25 C 0.14684(19) 0.24254(12) 0.09516(5) 0.0240(3) Uani 1 1 d .
H25A H 0.1254 0.1881 0.1210 0.036 Uiso 1 1 calc R
H25B H 0.1790 0.1998 0.0667 0.036 Uiso 1 1 calc R
H25C H 0.0435 0.2874 0.0889 0.036 Uiso 1 1 calc R

loop_
_atom_site_aniso_label
_atom_site_aniso_U_11
_atom_site_aniso_U_22
_atom_site_aniso_U_33
_atom_site_aniso_U_23
_atom_site_aniso_U_13
_atom_site_aniso_U_12
C26 0.0277(9) 0.0349(8) 0.0405(8) 0.0010(7) -0.0025(7) 0.0172(7)
O9 0.0284(6) 0.0287(5) 0.0264(5) -0.0038(4) -0.0047(4) 0.0146(4)
O1 0.0243(5) 0.0261(5) 0.0181(4) -0.0063(4) 0.0036(4) -0.0023(4)
O8 0.0337(6) 0.0265(5) 0.0214(5) 0.0045(4) -0.0054(4) 0.0042(4)
O5 0.0202(5) 0.0188(4) 0.0198(4) -0.0030(3) -0.0031(4) -0.0005(4)
O4 0.0278(5) 0.0260(5) 0.0145(4) 0.0008(4) -0.0023(4) 0.0031(4)
O3 0.0198(5) 0.0212(4) 0.0181(4) -0.0012(4) -0.0059(4) 0.0039(4)
O2 0.0289(5) 0.0228(5) 0.0212(4) -0.0010(4) -0.0045(4) 0.0102(4)
O6 0.0360(6) 0.0226(5) 0.0168(4) -0.0013(4) 0.0013(4) 0.0053(4)
O7 0.0277(5) 0.0221(5) 0.0155(4) 0.0021(4) 0.0042(4) 0.0042(4)
C16 0.0161(6) 0.0199(6) 0.0155(6) 0.0004(5) -0.0002(5) 0.0047(5)
C13 0.0167(6) 0.0163(6) 0.0155(6) 0.0015(5) 0.0013(5) 0.0029(5)
C12 0.0169(6) 0.0176(6) 0.0167(6) 0.0044(5) 0.0033(5) -0.0011(5)
C9 0.0151(6) 0.0141(6) 0.0153(6) 0.0019(4) -0.0001(5) -0.0004(5)
C10 0.0158(7) 0.0164(6) 0.0163(6) -0.0008(5) 0.0004(5) 0.0000(5)
C4 0.0179(6) 0.0173(6) 0.0166(6) 0.0001(5) 0.0009(5) 0.0001(5)
C3 0.0217(7) 0.0178(6) 0.0159(6) -0.0023(5) 0.0010(5) -0.0012(5)
C24 0.0215(7) 0.0221(6) 0.0184(6) 0.0041(5) 0.0051(5) 0.0044(5)
C23 0.0192(7) 0.0198(6) 0.0231(6) 0.0030(5) 0.0007(5) 0.0006(5)
C20 0.0254(7) 0.0175(6) 0.0215(6) -0.0008(5) 0.0015(5) 0.0026(5)
C8 0.0154(6) 0.0154(6) 0.0136(5) 0.0017(5) 0.0010(5) 0.0014(5)
C19 0.0196(7) 0.0243(6) 0.0195(6) -0.0024(5) 0.0023(5) 0.0017(5)
C22 0.0213(7) 0.0179(6) 0.0208(6) -0.0007(5) 0.0035(5) -0.0023(5)
C18 0.0208(7) 0.0142(6) 0.0217(6) 0.0014(5) -0.0022(5) -0.0013(5)
C17 0.0221(7) 0.0150(6) 0.0162(6) 0.0007(5) 0.0018(5) 0.0019(5)
C11 0.0160(7) 0.0189(6) 0.0185(6) -0.0001(5) -0.0005(5) 0.0004(5)
C5 0.0162(7) 0.0137(6) 0.0159(5) 0.0020(5) 0.0011(5) -0.0001(5)
C1 0.0157(6) 0.0214(6) 0.0183(6) -0.0008(5) -0.0008(5) 0.0008(5)
C2 0.0206(7) 0.0233(7) 0.0168(6) -0.0022(5) -0.0029(5) -0.0012(5)
C6 0.0146(6) 0.0176(6) 0.0165(6) 0.0013(5) 0.0024(5) 0.0009(5)
C7 0.0147(6) 0.0166(6) 0.0158(6) 0.0016(5) -0.0013(5) 0.0009(5)
C21 0.0206(7) 0.0170(6) 0.0177(6) 0.0031(5) 0.0016(5) 0.0005(5)
C14 0.0172(6) 0.0151(6) 0.0141(6) 0.0023(4) 0.0009(5) 0.0013(5)
C15 0.0187(6) 0.0158(6) 0.0173(6) -0.0024(5) 0.0003(5) 0.0065(5)
C27 0.0249(7) 0.0283(7) 0.0257(7) -0.0102(6) -0.0058(6) 0.0014(6)
C25 0.0224(7) 0.0210(7) 0.0286(7) 0.0045(5) -0.0021(6) 0.0001(6)

loop_
_atom_type_symbol
_atom_type_description
_atom_type_scat_dispersion_real
_atom_type_scat_dispersion_imag
_atom_type_scat_source
C C 0.0181 0.0091 'International Tables Vol C Tables 4.2.6.8 and 6.1.1.4'
H H 0.0000 0.0000 'International Tables Vol C Tables 4.2.6.8 and 6.1.1.4'
O O 0.0492 0.0322 'International Tables Vol C Tables 4.2.6.8 and 6.1.1.4'

loop_
_geom_angle_atom_site_label_1
_geom_angle_atom_site_label_2
_geom_angle_atom_site_label_3
_geom_angle
O9 C26 H26A 109.5
O9 C26 H26B 109.5
H26A C26 H26B 109.5
O9 C26 H26C 109.5
H26A C26 H26C 109.5
H26B C26 H26C 109.5
C18 O9 C26 116.24(11)
C3 O1 H1 109.5
C15 O5 C27 115.60(10)
C7 O3 H3 109.5
C17 O7 H7 109.5
O6 C16 C13 120.97(11)
O6 C16 C17 116.98(11)
C13 C16 C17 121.95(10)
C12 C13 C24 106.79(10)
C12 C13 C16 111.84(10)
C24 C13 C16 107.89(10)
C12 C13 C14 111.71(10)
C24 C13 C14 114.38(10)
C16 C13 C14 104.25(10)
C23 C12 C11 121.15(12)
C23 C12 C13 121.41(12)
C11 C12 C13 116.68(11)
C11 C9 C8 110.10(10)
C11 C9 C10 113.12(10)
C8 C9 C10 115.92(10)
C11 C9 H9 105.6
C8 C9 H9 105.6
C10 C9 H9 105.6
C22 C10 C1 109.08(11)
C22 C10 C5 113.62(11)
C1 C10 C5 106.18(10)
C22 C10 C9 112.73(10)
C1 C10 C9 108.51(10)
C5 C10 C9 106.41(10)
C19 C4 C20 107.80(11)
C19 C4 C3 108.45(10)
C20 C4 C3 110.35(10)
C19 C4 C5 107.99(10)
C20 C4 C5 116.07(10)
C3 C4 C5 105.95(10)
O1 C3 C2 108.32(10)
O1 C3 C4 111.21(10)
C2 C3 C4 112.90(10)
O1 C3 H3A 108.1
C2 C3 H3A 108.1
C4 C3 H3A 108.1
C13 C24 H24A 109.5
C13 C24 H24B 109.5
H24A C24 H24B 109.5
C13 C24 H24C 109.5
H24A C24 H24C 109.5
H24B C24 H24C 109.5
C12 C23 H23A 120.0
C12 C23 H23B 120.0
H23A C23 H23B 120.0
C4 C20 H20A 109.5
C4 C20 H20B 109.5
H20A C20 H20B 109.5
C4 C20 H20C 109.5
H20A C20 H20C 109.5
H20B C20 H20C 109.5
C21 C8 C9 115.06(10)
C21 C8 C7 108.73(10)
C9 C8 C7 107.56(9)
C21 C8 C14 113.39(10)
C9 C8 C14 105.81(9)
C7 C8 C14 105.76(10)
C4 C19 H19A 109.5
C4 C19 H19B 109.5
H19A C19 H19B 109.5
C4 C19 H19C 109.5
H19A C19 H19C 109.5
H19B C19 H19C 109.5
C10 C22 H22A 109.5
C10 C22 H22B 109.5
H22A C22 H22B 109.5
C10 C22 H22C 109.5
H22A C22 H22C 109.5
H22B C22 H22C 109.5
O8 C18 O9 125.69(13)
O8 C18 C17 121.55(12)
O9 C18 C17 112.74(11)
O7 C17 C25 108.82(11)
O7 C17 C18 106.65(10)
C25 C17 C18 108.34(10)
O7 C17 C16 112.81(10)
C25 C17 C16 109.08(10)
C18 C17 C16 111.01(10)
C12 C11 C9 114.05(11)
C12 C11 H11A 108.7
C9 C11 H11A 108.7
C12 C11 H11B 108.7
C9 C11 H11B 108.7
H11A C11 H11B 107.6
C6 C5 C4 116.03(11)
C6 C5 C10 108.12(10)
C4 C5 C10 117.92(11)
C6 C5 H5 104.4
C4 C5 H5 104.4
C10 C5 H5 104.4
C2 C1 C10 113.60(10)
C2 C1 H1A 108.8
C10 C1 H1A 108.8
C2 C1 H1B 108.8
C10 C1 H1B 108.8
H1A C1 H1B 107.7
C3 C2 C1 111.95(11)
C3 C2 H2A 109.2
C1 C2 H2A 109.2
C3 C2 H2B 109.2
C1 C2 H2B 109.2
H2A C2 H2B 107.9
O2 C6 C5 126.08(11)
O2 C6 C7 119.60(11)
C5 C6 C7 114.29(10)
O3 C7 C6 111.25(10)
O3 C7 C8 112.31(10)
C6 C7 C8 108.66(10)
O3 C7 H7A 108.2
C6 C7 H7A 108.2
C8 C7 H7A 108.2
C8 C21 H21A 109.5
C8 C21 H21B 109.5
H21A C21 H21B 109.5
C8 C21 H21C 109.5
H21A C21 H21C 109.5
H21B C21 H21C 109.5
C15 C14 C8 114.78(10)
C15 C14 C13 109.26(10)
C8 C14 C13 115.74(10)
C15 C14 H14 105.3
C8 C14 H14 105.3
C13 C14 H14 105.3
O4 C15 O5 123.54(12)
O4 C15 C14 127.55(12)
O5 C15 C14 108.71(10)
O5 C27 H27A 109.5
O5 C27 H27B 109.5
H27A C27 H27B 109.5
O5 C27 H27C 109.5
H27A C27 H27C 109.5
H27B C27 H27C 109.5
C17 C25 H25A 109.5
C17 C25 H25B 109.5
H25A C25 H25B 109.5
C17 C25 H25C 109.5
H25A C25 H25C 109.5
H25B C25 H25C 109.5

loop_
_geom_bond_atom_site_label_1
_geom_bond_atom_site_label_2
_geom_bond_distance
C26 O9 1.4558(17)
C26 H26A 0.9800
C26 H26B 0.9800
C26 H26C 0.9800
O9 C18 1.3168(17)
O1 C3 1.4351(15)
O1 H1 0.8400
O8 C18 1.2012(16)
O5 C15 1.3465(16)
O5 C27 1.4426(16)
O4 C15 1.2047(16)
O3 C7 1.4042(15)
O3 H3 0.8400
O2 C6 1.2133(16)
O6 C16 1.2043(15)
O7 C17 1.4215(15)
O7 H7 0.8400
C16 C13 1.5478(17)
C16 C17 1.5646(17)
C13 C12 1.5232(17)
C13 C24 1.5406(16)
C13 C14 1.5743(17)
C12 C23 1.3265(19)
C12 C11 1.5102(18)
C9 C11 1.5343(18)
C9 C8 1.5607(16)
C9 C10 1.5710(16)
C9 H9 1.0000
C10 C22 1.5415(17)
C10 C1 1.5467(17)
C10 C5 1.5696(18)
C4 C19 1.5387(18)
C4 C20 1.5403(17)
C4 C3 1.5491(16)
C4 C5 1.5553(17)
C3 C2 1.5167(19)
C3 H3A 1.0000
C24 H24A 0.9800
C24 H24B 0.9800
C24 H24C 0.9800
C23 H23A 0.9500
C23 H23B 0.9500
C20 H20A 0.9800
C20 H20B 0.9800
C20 H20C 0.9800
C8 C21 1.5390(16)
C8 C7 1.5608(17)
C8 C14 1.5614(17)
C19 H19A 0.9800
C19 H19B 0.9800
C19 H19C 0.9800
C22 H22A 0.9800
C22 H22B 0.9800
C22 H22C 0.9800
C18 C17 1.5376(18)
C17 C25 1.5331(19)
C11 H11A 0.9900
C11 H11B 0.9900
C5 C6 1.5144(17)
C5 H5 1.0000
C1 C2 1.5289(17)
C1 H1A 0.9900
C1 H1B 0.9900
C2 H2A 0.9900
C2 H2B 0.9900
C6 C7 1.5235(17)
C7 H7A 1.0000
C21 H21A 0.9800
C21 H21B 0.9800
C21 H21C 0.9800
C14 C15 1.5274(17)
C14 H14 1.0000
C27 H27A 0.9800
C27 H27B 0.9800
C27 H27C 0.9800
C25 H25A 0.9800
C25 H25B 0.9800
C25 H25C 0.9800

loop_
_geom_torsion_atom_site_label_1
_geom_torsion_atom_site_label_2
_geom_torsion_atom_site_label_3
_geom_torsion_atom_site_label_4
_geom_torsion
O6 C16 C13 C12 -134.70(13)
C17 C16 C13 C12 48.99(16)
O6 C16 C13 C24 -17.54(17)
C17 C16 C13 C24 166.15(11)
O6 C16 C13 C14 104.44(13)
C17 C16 C13 C14 -71.87(14)
C24 C13 C12 C23 -81.87(14)
C16 C13 C12 C23 35.95(16)
C14 C13 C12 C23 152.37(12)
C24 C13 C12 C11 88.27(13)
C16 C13 C12 C11 -153.91(11)
C14 C13 C12 C11 -37.49(14)
C11 C9 C10 C22 60.31(14)
C8 C9 C10 C22 -68.23(14)
C11 C9 C10 C1 -60.62(13)
C8 C9 C10 C1 170.84(10)
C11 C9 C10 C5 -174.50(10)
C8 C9 C10 C5 56.96(13)
C19 C4 C3 O1 -67.78(13)
C20 C4 C3 O1 50.09(13)
C5 C4 C3 O1 176.50(10)
C19 C4 C3 C2 170.22(11)
C20 C4 C3 C2 -71.91(14)
C5 C4 C3 C2 54.50(13)
C11 C9 C8 C21 -64.61(13)
C10 C9 C8 C21 65.39(14)
C11 C9 C8 C7 174.08(10)
C10 C9 C8 C7 -55.92(13)
C11 C9 C8 C14 61.39(12)
C10 C9 C8 C14 -168.61(10)
C26 O9 C18 O8 0.4(2)
C26 O9 C18 C17 -177.74(12)
O8 C18 C17 O7 12.45(17)
O9 C18 C17 O7 -169.32(10)
O8 C18 C17 C25 -104.54(14)
O9 C18 C17 C25 73.68(14)
O8 C18 C17 C16 135.70(13)
O9 C18 C17 C16 -46.07(14)
O6 C16 C17 O7 -165.19(11)
C13 C16 C17 O7 11.26(17)
O6 C16 C17 C25 -44.14(16)
C13 C16 C17 C25 132.32(12)
O6 C16 C17 C18 75.17(15)
C13 C16 C17 C18 -108.37(13)
C23 C12 C11 C9 -144.43(12)
C13 C12 C11 C9 45.40(15)
C8 C9 C11 C12 -57.83(13)
C10 C9 C11 C12 170.69(10)
C19 C4 C5 C6 58.06(14)
C20 C4 C5 C6 -63.05(15)
C3 C4 C5 C6 174.09(10)
C19 C4 C5 C10 -171.36(11)
C20 C4 C5 C10 67.53(15)
C3 C4 C5 C10 -55.33(14)
C22 C10 C5 C6 68.20(13)
C1 C10 C5 C6 -171.91(10)
C9 C10 C5 C6 -56.45(12)
C22 C10 C5 C4 -65.91(14)
C1 C10 C5 C4 53.98(14)
C9 C10 C5 C4 169.44(10)
C22 C10 C1 C2 71.25(14)
C5 C10 C1 C2 -51.56(13)
C9 C10 C1 C2 -165.59(10)
O1 C3 C2 C1 178.45(10)
C4 C3 C2 C1 -57.94(14)
C10 C1 C2 C3 56.65(14)
C4 C5 C6 O2 20.87(19)
C10 C5 C6 O2 -114.21(14)
C4 C5 C6 C7 -161.04(11)
C10 C5 C6 C7 63.88(13)
O2 C6 C7 O3 -8.36(17)
C5 C6 C7 O3 173.42(10)
O2 C6 C7 C8 115.78(13)
C5 C6 C7 C8 -62.44(13)
C21 C8 C7 O3 52.29(13)
C9 C8 C7 O3 177.49(9)
C14 C8 C7 O3 -69.79(12)
C21 C8 C7 C6 -71.22(12)
C9 C8 C7 C6 53.98(12)
C14 C8 C7 C6 166.70(9)
C21 C8 C14 C15 -58.88(14)
C9 C8 C14 C15 174.10(10)
C7 C8 C14 C15 60.16(12)
C21 C8 C14 C13 69.86(13)
C9 C8 C14 C13 -57.16(12)
C7 C8 C14 C13 -171.10(10)
C12 C13 C14 C15 176.75(10)
C24 C13 C14 C15 55.29(14)
C16 C13 C14 C15 -62.30(12)
C12 C13 C14 C8 45.36(13)
C24 C13 C14 C8 -76.10(13)
C16 C13 C14 C8 166.31(9)
C27 O5 C15 O4 4.08(17)
C27 O5 C15 C14 -171.18(10)
C8 C14 C15 O4 66.23(17)
C13 C14 C15 O4 -65.68(16)
C8 C14 C15 O5 -118.76(11)
C13 C14 C15 O5 109.34(11)
